data_7707633
loop_
_publ_author_name
'Steuer, Lena'
'Kaifer, Elisabeth'
'Himmel, Hans-J\"org'

_publ_section_title
;
 On the metal-ligand bonding in dinuclear complexes with redox-active
 guanidine ligands.
;
_journal_issue 27
_journal_name_full 'Dalton transactions (Cambridge, England : 2003)'
_journal_page_first 9467
_journal_page_last 9482
_journal_paper_doi 10.1039/d1dt01354h
_journal_volume 50
_journal_year 2021
_chemical_formula_moiety 'C32 H52 Cl4 Mn2 N12 O2, 0.5(C4 H8 O), 0.25(C3 H7 N O)'
_chemical_formula_sum 'C34.75 H57.75 Cl4 Mn2 N12.25 O2.75'
_chemical_formula_weight 942.86
_space_group_crystal_system monoclinic
_space_group_IT_number 14
_space_group_name_Hall '-P 2yn'
_space_group_name_H-M_alt 'P 1 21/n 1'
_atom_sites_solution_hydrogens geom
_atom_sites_solution_primary dual
_audit_creation_date 2021-01-12
_audit_creation_method
;
Olex2 1.3
(compiled 2020.11.12 svn.r5f609507 for OlexSys, GUI svn.r6226)
;
_audit_update_record
;
2021-04-23 deposited with the CCDC.	2021-06-09 downloaded from the CCDC.
;
_cell_angle_alpha 90
_cell_angle_beta 101.510(2)
_cell_angle_gamma 90
_cell_formula_units_Z 4
_cell_length_a 13.6798(6)
_cell_length_b 18.3575(9)
_cell_length_c 18.5402(10)
_cell_measurement_reflns_used 9859
_cell_measurement_temperature 100.0
_cell_measurement_theta_max 28.70
_cell_measurement_theta_min 2.24
_cell_volume 4562.3(4)
_computing_cell_refinement 'SAINT V8.40A (Bruker, 2019)'
_computing_data_collection 'APEX3 v2018.7-2 (Bruker AXS)'
_computing_data_reduction 'SAINT V8.40A (Bruker, 2019)'
_computing_molecular_graphics 'Olex2 1.3 (Dolomanov et al., 2009)'
_computing_publication_material 'Olex2 1.3 (Dolomanov et al., 2009)'
_computing_structure_refinement 'XL  (Sheldrick, 2008)'
_computing_structure_solution 'SHELXT 2014/5 (Sheldrick, 2014)'
_diffrn_ambient_temperature 100.0
_diffrn_detector 'Bruker Photon III detector'
_diffrn_detector_type 'CPAD detector'
_diffrn_measured_fraction_theta_full 0.999
_diffrn_measured_fraction_theta_max 0.998
_diffrn_measurement_device 'three-circle diffractometer'
_diffrn_measurement_device_type 'Bruker D8-Venture'
_diffrn_measurement_method '\w and \f scans'
_diffrn_radiation_monochromator 'mirror optics'
_diffrn_radiation_probe x-ray
_diffrn_radiation_type MoK\a
_diffrn_radiation_wavelength 0.71073
_diffrn_reflns_av_R_equivalents 0.0655
_diffrn_reflns_av_unetI/netI 0.0270
_diffrn_reflns_Laue_measured_fraction_full 0.999
_diffrn_reflns_Laue_measured_fraction_max 0.998
_diffrn_reflns_limit_h_max 18
_diffrn_reflns_limit_h_min -18
_diffrn_reflns_limit_k_max 24
_diffrn_reflns_limit_k_min -24
_diffrn_reflns_limit_l_max 25
_diffrn_reflns_limit_l_min -25
_diffrn_reflns_number 128807
_diffrn_reflns_point_group_measured_fraction_full 0.999
_diffrn_reflns_point_group_measured_fraction_max 0.998
_diffrn_reflns_theta_full 25.242
_diffrn_reflns_theta_max 28.746
_diffrn_reflns_theta_min 2.029
_diffrn_source 'microfocus sealed X-ray tube'
_diffrn_source_current 1.4
_diffrn_source_power 0.07
_diffrn_source_type 'Incoatec I\ms'
_diffrn_source_voltage 50.0
_diffrn_standards_number 0
_exptl_absorpt_coefficient_mu 0.834
_exptl_absorpt_correction_T_max 0.7458
_exptl_absorpt_correction_T_min 0.7096
_exptl_absorpt_correction_type multi-scan
_exptl_absorpt_process_details
;
SADABS-2016/2 (Bruker,2016/2) was used for absorption correction.
wR2(int) was 0.1592 before and 0.0658 after correction.
The Ratio of minimum to maximum transmission is 0.9515.
The \l/2 correction factor is Not present.
;
_exptl_crystal_colour colourless
_exptl_crystal_colour_primary colourless
_exptl_crystal_density_diffrn 1.373
_exptl_crystal_description block
_exptl_crystal_F_000 1968
_exptl_crystal_size_max 0.166
_exptl_crystal_size_mid 0.155
_exptl_crystal_size_min 0.102
_refine_diff_density_max 1.027
_refine_diff_density_min -0.398
_refine_diff_density_rms 0.074
_refine_ls_extinction_method none
_refine_ls_goodness_of_fit_ref 1.046
_refine_ls_hydrogen_treatment constr
_refine_ls_matrix_type full
_refine_ls_number_parameters 579
_refine_ls_number_reflns 11812
_refine_ls_number_restraints 57
_refine_ls_restrained_S_all 1.047
_refine_ls_R_factor_all 0.0485
_refine_ls_R_factor_gt 0.0360
_refine_ls_shift/su_max 0.002
_refine_ls_shift/su_mean 0.000
_refine_ls_structure_factor_coef Fsqd
_refine_ls_weighting_details 'w=1/[\s^2^(Fo^2^)+(0.0482P)^2^+3.4980P] where P=(Fo^2^+2Fc^2^)/3'
_refine_ls_weighting_scheme calc
_refine_ls_wR_factor_gt 0.0948
_refine_ls_wR_factor_ref 0.1031
_reflns_Friedel_coverage 0.000
_reflns_number_gt 9761
_reflns_number_total 11812
_reflns_threshold_expression 'I > 2\s(I)'
_cod_data_source_file d1dt01354h2.cif
_cod_data_source_block mo_ls311_01
_cod_depositor_comments 'Adding full bibliography for 7707623--7707635.cif.'
_cod_database_code 7707633
_shelx_shelxl_version_number 2018/3
_shelx_space_group_comment
;
The symmetry employed for this shelxl refinement is uniquely defined
by the following loop, which should always be used as a source of
symmetry information in preference to the above space-group names.
They are only intended as comments.
;
_shelx_estimated_absorpt_t_max 0.920
_shelx_estimated_absorpt_t_min 0.874
_olex2_refinement_description
;
1. Fixed Uiso
 At 1.2 times of:
  All C(H) groups
 At 1.5 times of:
  All C(H,H,H) groups
2. Restrained distances
 C45-O4
 1.22 with sigma of 0.02
 C45-N13
 1.36 with sigma of 0.02
 N13-C46
 1.45 with sigma of 0.02
 N13-C47
 1.46 with sigma of 0.02
 C45-C46
 2.46 with sigma of 0.04
 C45-C47
 2.45 with sigma of 0.04
 N13-C46 \\sim N13-C47
 with sigma of 0.02
3. Restrained planarity
 O4, N13, C45, C46, C47
 with sigma of 0.1
4. Uiso/Uaniso restraints and constraints
O4 \\sim N13 \\sim C45 \\sim C46 \\sim C47: within 2A with sigma of 0.04 and
sigma for terminal atoms of 0.08 within 2A
5. Rigid body (RIGU) restrains
 O4, N13, C45, C46, C47
 with sigma for 1-2 distances of 0.004 and sigma for 1-3 distances of 0.004
6. Others
 Fixed Sof: O3(0.5) C41(0.5) H41A(0.5) H41B(0.5) H41C(0.5) C42(0.5) H42(0.5)
 C43(0.5) H43(0.5) C44(0.5) H44A(0.5) H44B(0.5) H44C(0.5) O4(0.25) N13(0.25)
 C45(0.25) H45(0.25) C46(0.25) H46A(0.25) H46B(0.25) H46C(0.25) C47(0.25)
 H47A(0.25) H47B(0.25) H47C(0.25)
7.a Aromatic/amide H refined with riding coordinates:
 C3(H3), C6(H6), C9(H9), C12(H12), C42(H42), C43(H43), C45(H45)
7.b Idealised Me refined as rotating group:
 C14(H14A,H14B,H14C), C15(H15A,H15B,H15C), C16(H16A,H16B,H16C), C17(H17A,H17B,
 H17C), C19(H19A,H19B,H19C), C20(H20A,H20B,H20C), C21(H21A,H21B,H21C), C22(H22A,
 H22B,H22C), C24(H24A,H24B,H24C), C25(H25A,H25B,H25C), C26(H26A,H26B,H26C),
 C27(H27A,H27B,H27C), C29(H29A,H29B,H29C), C30(H30A,H30B,H30C), C31(H31A,H31B,
 H31C), C32(H32A,H32B,H32C), C41(H41A,H41B,H41C), C44(H44A,H44B,H44C), C46(H46A,
 H46B,H46C), C47(H47A,H47B,H47C)
;
_olex2_submission_special_instructions 'No special instructions were received'

loop_
_space_group_symop_operation_xyz
'x, y, z'
'-x+1/2, y+1/2, -z+1/2'
'-x, -y, -z'
'x-1/2, -y-1/2, z-1/2'

loop_
_atom_site_label
_atom_site_type_symbol
_atom_site_fract_x
_atom_site_fract_y
_atom_site_fract_z
_atom_site_U_iso_or_equiv
_atom_site_adp_type
_atom_site_occupancy
_atom_site_site_symmetry_order
_atom_site_calc_flag
_atom_site_refinement_flags_posn
_atom_site_refinement_flags_adp
_atom_site_refinement_flags_occupancy
_atom_site_disorder_assembly
_atom_site_disorder_group
Mn1 Mn 0.74701(2) 0.73707(2) 0.85566(2) 0.01801(7) Uani 1 1 d . . . . .
Mn2 Mn 0.26076(2) 0.15389(2) 0.63010(2) 0.01732(7) Uani 1 1 d . . . . .
Cl1 Cl 0.66734(4) 0.83804(3) 0.79339(3) 0.03014(11) Uani 1 1 d . . . . .
Cl2 Cl 0.86169(3) 0.75887(3) 0.96511(3) 0.02862(11) Uani 1 1 d . . . . .
Cl3 Cl 0.13049(4) 0.14534(3) 0.52841(3) 0.03457(13) Uani 1 1 d . . . . .
Cl4 Cl 0.32814(4) 0.04282(2) 0.67746(3) 0.02772(11) Uani 1 1 d . . . . .
O1 O 0.43760(10) 0.46309(7) 0.78775(7) 0.0221(3) Uani 1 1 d . . . . .
O2 O 0.55137(10) 0.44569(7) 0.67464(7) 0.0216(3) Uani 1 1 d . . . . .
N1 N 0.36148(11) 0.22769(8) 0.59553(8) 0.0157(3) Uani 1 1 d . . . . .
N2 N 0.33944(11) 0.28621(8) 0.47964(9) 0.0199(3) Uani 1 1 d . . . . .
N3 N 0.40554(11) 0.16948(8) 0.49711(9) 0.0201(3) Uani 1 1 d . . . . .
N4 N 0.25088(11) 0.24523(8) 0.70022(8) 0.0169(3) Uani 1 1 d . . . . .
N5 N 0.13061(12) 0.32202(9) 0.73789(10) 0.0243(3) Uani 1 1 d . . . . .
N6 N 0.14792(12) 0.20210(9) 0.77542(9) 0.0235(3) Uani 1 1 d . . . . .
N7 N 0.65278(11) 0.65977(8) 0.89002(8) 0.0165(3) Uani 1 1 d . . . . .
N8 N 0.61326(12) 0.70990(8) 0.99408(9) 0.0217(3) Uani 1 1 d . . . . .
N9 N 0.66599(11) 0.58993(8) 0.99841(8) 0.0179(3) Uani 1 1 d . . . . .
N10 N 0.76341(11) 0.64668(8) 0.78406(8) 0.0165(3) Uani 1 1 d . . . . .
N11 N 0.88004(11) 0.56176(8) 0.75391(9) 0.0180(3) Uani 1 1 d . . . . .
N12 N 0.88695(11) 0.68304(8) 0.72191(9) 0.0189(3) Uani 1 1 d . . . . .
C1 C 0.37718(12) 0.29190(9) 0.63836(9) 0.0151(3) Uani 1 1 d . . . . .
C2 C 0.32065(12) 0.30076(9) 0.69360(10) 0.0152(3) Uani 1 1 d . . . . .
C3 C 0.34425(12) 0.35860(9) 0.74284(10) 0.0159(3) Uani 1 1 d . . . . .
H3 H 0.307792 0.364831 0.780977 0.019 Uiso 1 1 calc R U . . .
C4 C 0.41985(13) 0.40706(9) 0.73709(10) 0.0167(3) Uani 1 1 d . . . . .
C5 C 0.47484(12) 0.39857(9) 0.68232(10) 0.0166(3) Uani 1 1 d . . . . .
C6 C 0.45429(12) 0.34073(9) 0.63381(9) 0.0161(3) Uani 1 1 d . . . . .
H6 H 0.492909 0.334100 0.597041 0.019 Uiso 1 1 calc R U . . .
C7 C 0.63015(12) 0.60160(9) 0.84015(10) 0.0155(3) Uani 1 1 d . . . . .
C8 C 0.68587(12) 0.59471(9) 0.78405(10) 0.0154(3) Uani 1 1 d . . . . .
C9 C 0.65712(13) 0.54210(9) 0.72953(10) 0.0169(3) Uani 1 1 d . . . . .
H9 H 0.693464 0.537243 0.691155 0.020 Uiso 1 1 calc R U . . .
C10 C 0.57613(13) 0.49677(9) 0.73064(10) 0.0168(3) Uani 1 1 d . . . . .
C11 C 0.52187(13) 0.50419(9) 0.78588(10) 0.0173(3) Uani 1 1 d . . . . .
C12 C 0.54818(13) 0.55615(9) 0.84004(10) 0.0170(3) Uani 1 1 d . . . . .
H12 H 0.510327 0.561058 0.877510 0.020 Uiso 1 1 calc R U . . .
C13 C 0.37016(12) 0.22919(9) 0.52563(10) 0.0163(3) Uani 1 1 d . . . . .
C14 C 0.25934(15) 0.33326(11) 0.49253(12) 0.0268(4) Uani 1 1 d . . . . .
H14A H 0.216730 0.306437 0.520007 0.040 Uiso 1 1 calc R U . . .
H14B H 0.219545 0.349212 0.445238 0.040 Uiso 1 1 calc R U . . .
H14C H 0.287697 0.375891 0.521035 0.040 Uiso 1 1 calc R U . . .
C15 C 0.39815(16) 0.31274(13) 0.42789(12) 0.0308(5) Uani 1 1 d . . . . .
H15A H 0.457313 0.281976 0.430559 0.046 Uiso 1 1 calc R U . . .
H15B H 0.418928 0.363044 0.440314 0.046 Uiso 1 1 calc R U . . .
H15C H 0.357826 0.311101 0.377897 0.046 Uiso 1 1 calc R U . . .
C16 C 0.46901(15) 0.11720(11) 0.54369(11) 0.0248(4) Uani 1 1 d . . . . .
H16A H 0.496853 0.139790 0.591244 0.037 Uiso 1 1 calc R U . . .
H16B H 0.523431 0.102176 0.519696 0.037 Uiso 1 1 calc R U . . .
H16C H 0.429438 0.074466 0.551461 0.037 Uiso 1 1 calc R U . . .
C17 C 0.37393(18) 0.14801(12) 0.42042(12) 0.0324(5) Uani 1 1 d . . . . .
H17A H 0.316587 0.177617 0.397280 0.049 Uiso 1 1 calc R U . . .
H17B H 0.354968 0.096455 0.417842 0.049 Uiso 1 1 calc R U . . .
H17C H 0.428937 0.155508 0.394505 0.049 Uiso 1 1 calc R U . . .
C18 C 0.17800(13) 0.25758(10) 0.73742(10) 0.0198(4) Uani 1 1 d . . . . .
C19 C 0.09847(16) 0.35025(12) 0.80299(13) 0.0319(5) Uani 1 1 d . . . . .
H19A H 0.025663 0.355114 0.792687 0.048 Uiso 1 1 calc R U . . .
H19B H 0.129012 0.398027 0.815763 0.048 Uiso 1 1 calc R U . . .
H19C H 0.119139 0.316570 0.844220 0.048 Uiso 1 1 calc R U . . .
C20 C 0.11916(15) 0.37227(11) 0.67649(13) 0.0297(4) Uani 1 1 d . . . . .
H20A H 0.160084 0.415638 0.691138 0.045 Uiso 1 1 calc R U . . .
H20B H 0.048959 0.386543 0.661913 0.045 Uiso 1 1 calc R U . . .
H20C H 0.140691 0.348600 0.634915 0.045 Uiso 1 1 calc R U . . .
C21 C 0.04675(16) 0.19598(12) 0.78863(13) 0.0324(5) Uani 1 1 d . . . . .
H21A H 0.047171 0.205266 0.840747 0.049 Uiso 1 1 calc R U . . .
H21B H 0.021269 0.146804 0.775704 0.049 Uiso 1 1 calc R U . . .
H21C H 0.003760 0.231735 0.758339 0.049 Uiso 1 1 calc R U . . .
C22 C 0.21226(17) 0.14010(11) 0.80156(12) 0.0295(4) Uani 1 1 d . . . . .
H22A H 0.189718 0.097343 0.771108 0.044 Uiso 1 1 calc R U . . .
H22B H 0.209054 0.129685 0.852883 0.044 Uiso 1 1 calc R U . . .
H22C H 0.281152 0.151671 0.798234 0.044 Uiso 1 1 calc R U . . .
C23 C 0.64291(12) 0.65205(9) 0.95967(10) 0.0169(3) Uani 1 1 d . . . . .
C24 C 0.55755(18) 0.76905(11) 0.95253(13) 0.0314(5) Uani 1 1 d . . . . .
H24A H 0.603256 0.808864 0.947088 0.047 Uiso 1 1 calc R U . . .
H24B H 0.506757 0.786791 0.978762 0.047 Uiso 1 1 calc R U . . .
H24C H 0.525134 0.751317 0.903749 0.047 Uiso 1 1 calc R U . . .
C25 C 0.6496(2) 0.72420(13) 1.07189(12) 0.0388(6) Uani 1 1 d . . . . .
H25A H 0.594543 0.719268 1.098224 0.058 Uiso 1 1 calc R U . . .
H25B H 0.676504 0.773779 1.078262 0.058 Uiso 1 1 calc R U . . .
H25C H 0.702236 0.689208 1.091672 0.058 Uiso 1 1 calc R U . . .
C26 C 0.61222(14) 0.56383(11) 1.05383(11) 0.0229(4) Uani 1 1 d . . . . .
H26A H 0.657575 0.562399 1.101946 0.034 Uiso 1 1 calc R U . . .
H26B H 0.586422 0.514784 1.040663 0.034 Uiso 1 1 calc R U . . .
H26C H 0.556551 0.596768 1.056129 0.034 Uiso 1 1 calc R U . . .
C27 C 0.73890(15) 0.53889(11) 0.97971(11) 0.0254(4) Uani 1 1 d . . . . .
H27A H 0.704133 0.500097 0.948381 0.038 Uiso 1 1 calc R U . . .
H27B H 0.777804 0.517579 1.024908 0.038 Uiso 1 1 calc R U . . .
H27C H 0.783719 0.564712 0.953292 0.038 Uiso 1 1 calc R U . . .
C28 C 0.84100(12) 0.62997(9) 0.75361(10) 0.0163(3) Uani 1 1 d . . . . .
C29 C 0.87639(14) 0.51077(10) 0.81331(11) 0.0207(4) Uani 1 1 d . . . . .
H29A H 0.855837 0.536506 0.854143 0.031 Uiso 1 1 calc R U . . .
H29B H 0.942590 0.489355 0.830354 0.031 Uiso 1 1 calc R U . . .
H29C H 0.828270 0.472074 0.795466 0.031 Uiso 1 1 calc R U . . .
C30 C 0.91932(15) 0.53180(10) 0.69282(11) 0.0247(4) Uani 1 1 d . . . . .
H30A H 0.903641 0.564795 0.650531 0.037 Uiso 1 1 calc R U . . .
H30B H 0.888943 0.484115 0.679289 0.037 Uiso 1 1 calc R U . . .
H30C H 0.991832 0.526322 0.707491 0.037 Uiso 1 1 calc R U . . .
C31 C 0.83887(15) 0.75269(10) 0.70005(12) 0.0252(4) Uani 1 1 d . . . . .
H31A H 0.766938 0.748325 0.697879 0.038 Uiso 1 1 calc R U . . .
H31B H 0.850800 0.766476 0.651478 0.038 Uiso 1 1 calc R U . . .
H31C H 0.866539 0.790086 0.736103 0.038 Uiso 1 1 calc R U . . .
C32 C 0.99258(14) 0.68083(11) 0.71943(11) 0.0237(4) Uani 1 1 d . . . . .
H32A H 1.025482 0.642905 0.752874 0.036 Uiso 1 1 calc R U . . .
H32B H 1.022974 0.728162 0.734585 0.036 Uiso 1 1 calc R U . . .
H32C H 1.000394 0.669921 0.669143 0.036 Uiso 1 1 calc R U . . .
O3 O 0.2766(4) 0.0451(2) 0.9720(2) 0.0479(10) Uani 0.5 1 d . . P A 1
C41 C 0.1119(4) 0.0453(3) 0.9870(4) 0.0460(13) Uani 0.5 1 d . . P A 1
H41A H 0.070136 0.036688 1.023336 0.069 Uiso 0.5 1 calc R U P A 1
H41B H 0.097652 0.008196 0.948273 0.069 Uiso 0.5 1 calc R U P A 1
H41C H 0.097447 0.093692 0.965107 0.069 Uiso 0.5 1 calc R U P A 1
C42 C 0.2158(5) 0.0414(3) 1.0225(4) 0.0404(12) Uani 0.5 1 d . . P A 1
H42 H 0.238989 0.036737 1.074133 0.049 Uiso 0.5 1 calc R U P A 1
C43 C 0.3761(4) 0.0297(3) 0.9975(3) 0.0431(11) Uani 0.5 1 d . . P A 1
H43 H 0.404927 0.010586 1.044523 0.052 Uiso 0.5 1 calc R U P A 1
C44 C 0.4304(5) 0.0485(3) 0.9377(3) 0.0481(13) Uani 0.5 1 d . . P A 1
H44A H 0.402294 0.020676 0.893320 0.072 Uiso 0.5 1 calc R U P A 1
H44B H 0.501219 0.036435 0.953618 0.072 Uiso 0.5 1 calc R U P A 1
H44C H 0.423360 0.100728 0.927016 0.072 Uiso 0.5 1 calc R U P A 1
O4 O 0.3630(6) 0.0045(6) 0.9353(5) 0.073(3) Uani 0.25 1 d D U P B 2
N13 N 0.2193(5) 0.0337(3) 0.9699(4) 0.0207(13) Uani 0.25 1 d D U P B 2
C45 C 0.2744(7) 0.0068(5) 0.9202(5) 0.039(2) Uani 0.25 1 d D U P B 2
H45 H 0.240598 -0.010056 0.873436 0.046 Uiso 0.25 1 calc R U P B 2
C46 C 0.1162(7) 0.0368(6) 0.9432(7) 0.043(2) Uani 0.25 1 d D U P B 2
H46A H 0.100343 0.015461 0.893796 0.064 Uiso 0.25 1 calc R U P B 2
H46B H 0.094153 0.087677 0.941027 0.064 Uiso 0.25 1 calc R U P B 2
H46C H 0.081859 0.009391 0.976138 0.064 Uiso 0.25 1 calc R U P B 2
C47 C 0.2628(13) 0.0553(7) 1.0383(6) 0.058(4) Uani 0.25 1 d D U P B 2
H47A H 0.266550 0.014064 1.072254 0.086 Uiso 0.25 1 calc R U P B 2
H47B H 0.223198 0.094435 1.054239 0.086 Uiso 0.25 1 calc R U P B 2
H47C H 0.330223 0.073219 1.038033 0.086 Uiso 0.25 1 calc R U P B 2

loop_
_atom_site_aniso_label
_atom_site_aniso_U_11
_atom_site_aniso_U_22
_atom_site_aniso_U_33
_atom_site_aniso_U_23
_atom_site_aniso_U_13
_atom_site_aniso_U_12
Mn1 0.01920(13) 0.01209(12) 0.02191(14) -0.00019(10) 0.00207(10) -0.00261(9)
Mn2 0.01798(13) 0.01285(12) 0.02155(14) -0.00327(10) 0.00498(10) -0.00258(9)
Cl1 0.0379(3) 0.0183(2) 0.0334(3) 0.00584(18) 0.0052(2) 0.00592(18)
Cl2 0.0207(2) 0.0329(2) 0.0294(2) -0.00170(19) -0.00190(18) -0.00605(18)
Cl3 0.0246(2) 0.0282(2) 0.0443(3) -0.0059(2) -0.0088(2) -0.00283(18)
Cl4 0.0347(3) 0.0153(2) 0.0312(3) 0.00005(17) 0.0018(2) -0.00068(17)
O1 0.0222(6) 0.0230(6) 0.0240(7) -0.0127(5) 0.0115(5) -0.0128(5)
O2 0.0236(6) 0.0226(6) 0.0211(7) -0.0095(5) 0.0107(5) -0.0132(5)
N1 0.0155(6) 0.0135(6) 0.0180(7) -0.0037(5) 0.0033(5) -0.0018(5)
N2 0.0204(7) 0.0196(7) 0.0194(8) 0.0014(6) 0.0029(6) 0.0000(6)
N3 0.0203(7) 0.0215(7) 0.0185(8) -0.0050(6) 0.0041(6) 0.0023(6)
N4 0.0170(7) 0.0143(6) 0.0203(7) -0.0040(5) 0.0058(6) -0.0044(5)
N5 0.0194(7) 0.0198(7) 0.0357(10) -0.0087(7) 0.0102(7) -0.0032(6)
N6 0.0237(8) 0.0237(8) 0.0266(9) -0.0060(6) 0.0131(7) -0.0086(6)
N7 0.0187(7) 0.0121(6) 0.0184(7) -0.0017(5) 0.0029(6) -0.0027(5)
N8 0.0274(8) 0.0161(7) 0.0213(8) -0.0034(6) 0.0041(6) 0.0008(6)
N9 0.0182(7) 0.0183(7) 0.0174(7) 0.0014(6) 0.0036(6) 0.0024(6)
N10 0.0158(7) 0.0133(6) 0.0197(7) 0.0002(5) 0.0019(6) -0.0035(5)
N11 0.0197(7) 0.0146(7) 0.0204(7) 0.0014(6) 0.0056(6) -0.0006(5)
N12 0.0172(7) 0.0155(7) 0.0236(8) 0.0029(6) 0.0032(6) -0.0032(5)
C1 0.0165(7) 0.0127(7) 0.0156(8) -0.0015(6) 0.0017(6) 0.0002(6)
C2 0.0135(7) 0.0139(7) 0.0182(8) -0.0008(6) 0.0030(6) -0.0015(6)
C3 0.0154(7) 0.0162(8) 0.0166(8) -0.0018(6) 0.0048(6) -0.0026(6)
C4 0.0166(8) 0.0162(8) 0.0176(8) -0.0050(6) 0.0038(6) -0.0042(6)
C5 0.0157(8) 0.0169(8) 0.0175(8) -0.0014(6) 0.0037(6) -0.0044(6)
C6 0.0165(8) 0.0173(8) 0.0149(8) -0.0017(6) 0.0042(6) -0.0015(6)
C7 0.0166(8) 0.0122(7) 0.0166(8) -0.0010(6) 0.0003(6) -0.0006(6)
C8 0.0155(7) 0.0114(7) 0.0188(8) 0.0015(6) 0.0024(6) -0.0018(6)
C9 0.0179(8) 0.0160(8) 0.0174(8) -0.0010(6) 0.0047(6) -0.0027(6)
C10 0.0180(8) 0.0156(8) 0.0166(8) -0.0041(6) 0.0028(6) -0.0045(6)
C11 0.0164(8) 0.0157(8) 0.0202(9) -0.0021(6) 0.0046(6) -0.0044(6)
C12 0.0187(8) 0.0155(7) 0.0172(8) -0.0016(6) 0.0045(6) -0.0027(6)
C13 0.0131(7) 0.0168(8) 0.0183(8) -0.0026(6) 0.0015(6) -0.0020(6)
C14 0.0257(9) 0.0225(9) 0.0293(10) 0.0007(8) -0.0013(8) 0.0058(7)
C15 0.0278(10) 0.0388(12) 0.0247(10) 0.0098(9) 0.0027(8) -0.0058(9)
C16 0.0254(9) 0.0226(9) 0.0273(10) 0.0002(8) 0.0071(8) 0.0078(7)
C17 0.0438(12) 0.0319(11) 0.0207(10) -0.0109(8) 0.0045(9) 0.0053(9)
C18 0.0172(8) 0.0192(8) 0.0235(9) -0.0074(7) 0.0051(7) -0.0054(6)
C19 0.0257(10) 0.0272(10) 0.0463(13) -0.0192(9) 0.0158(9) -0.0058(8)
C20 0.0218(9) 0.0228(9) 0.0425(12) -0.0035(9) 0.0014(8) 0.0013(7)
C21 0.0282(10) 0.0351(11) 0.0390(12) -0.0120(9) 0.0192(9) -0.0159(9)
C22 0.0365(11) 0.0267(10) 0.0269(10) 0.0023(8) 0.0103(9) -0.0069(8)
C23 0.0148(7) 0.0156(7) 0.0192(8) -0.0031(6) 0.0005(6) -0.0033(6)
C24 0.0432(12) 0.0182(9) 0.0348(12) 0.0015(8) 0.0128(10) 0.0089(8)
C25 0.0623(16) 0.0294(11) 0.0226(11) -0.0101(8) 0.0031(10) 0.0020(10)
C26 0.0227(9) 0.0256(9) 0.0212(9) 0.0053(7) 0.0063(7) 0.0030(7)
C27 0.0250(9) 0.0270(10) 0.0244(10) 0.0038(8) 0.0055(8) 0.0105(8)
C28 0.0165(8) 0.0144(7) 0.0161(8) 0.0008(6) -0.0012(6) -0.0038(6)
C29 0.0224(8) 0.0153(8) 0.0243(9) 0.0037(7) 0.0048(7) 0.0011(6)
C30 0.0295(10) 0.0201(9) 0.0268(10) -0.0019(7) 0.0108(8) -0.0015(7)
C31 0.0265(9) 0.0176(8) 0.0309(10) 0.0079(7) 0.0046(8) -0.0018(7)
C32 0.0188(8) 0.0238(9) 0.0293(10) 0.0012(8) 0.0068(7) -0.0061(7)
O3 0.066(3) 0.044(2) 0.042(2) 0.0131(18) 0.029(2) 0.017(2)
C41 0.049(3) 0.038(3) 0.054(4) 0.002(3) 0.017(3) -0.001(2)
C42 0.052(4) 0.023(2) 0.042(4) -0.007(2) 0.000(3) -0.002(2)
C43 0.056(3) 0.033(2) 0.041(3) 0.004(2) 0.014(2) 0.003(2)
C44 0.066(4) 0.042(3) 0.042(3) 0.002(2) 0.025(3) 0.005(3)
O4 0.045(4) 0.122(9) 0.045(5) -0.015(5) -0.006(4) 0.011(5)
N13 0.031(3) 0.004(2) 0.021(4) 0.004(2) -0.008(3) -0.001(2)
C45 0.049(4) 0.031(4) 0.031(4) -0.003(4) -0.005(4) 0.017(4)
C46 0.036(4) 0.040(6) 0.045(6) 0.007(5) -0.011(4) -0.012(4)
C47 0.087(10) 0.033(6) 0.033(6) -0.012(4) -0.032(6) 0.013(7)

loop_
_atom_type_symbol
_atom_type_description
_atom_type_scat_dispersion_real
_atom_type_scat_dispersion_imag
_atom_type_scat_source
C C 0.0033 0.0016 'International Tables Vol C Tables 4.2.6.8 and 6.1.1.4'
H H 0.0000 0.0000 'International Tables Vol C Tables 4.2.6.8 and 6.1.1.4'
Cl Cl 0.1484 0.1585 'International Tables Vol C Tables 4.2.6.8 and 6.1.1.4'
Mn Mn 0.3368 0.7283 'International Tables Vol C Tables 4.2.6.8 and 6.1.1.4'
N N 0.0061 0.0033 'International Tables Vol C Tables 4.2.6.8 and 6.1.1.4'
O O 0.0106 0.0060 'International Tables Vol C Tables 4.2.6.8 and 6.1.1.4'

loop_
_exptl_crystal_face_index_h
_exptl_crystal_face_index_k
_exptl_crystal_face_index_l
_exptl_crystal_face_perp_dist
1.00 -5.00 3.00 0.0750
0.00 5.00 -3.00 0.0530
-2.00 1.00 -1.00 0.0320
5.00 -3.00 4.00 0.0500
-2.00 -1.00 0.00 0.0510
5.00 3.00 0.00 0.0470
-3.00 1.00 4.00 0.0530
1.00 4.00 5.00 0.0450
-1.00 -4.00 -4.00 0.0640
1.00 -1.00 -2.00 0.0790

loop_
_geom_angle_atom_site_label_1
_geom_angle_atom_site_label_2
_geom_angle_atom_site_label_3
_geom_angle
_geom_angle_site_symmetry_1
_geom_angle_site_symmetry_3
_geom_angle_publ_flag
Cl1 Mn1 Cl2 117.34(2) . . ?
N7 Mn1 Cl1 115.61(4) . . ?
N7 Mn1 Cl2 101.45(4) . . ?
N7 Mn1 N10 79.22(6) . . ?
N10 Mn1 Cl1 113.61(4) . . ?
N10 Mn1 Cl2 121.99(4) . . ?
Cl3 Mn2 Cl4 115.26(2) . . ?
N1 Mn2 Cl3 103.71(4) . . ?
N1 Mn2 Cl4 116.10(4) . . ?
N1 Mn2 N4 78.86(6) . . ?
N4 Mn2 Cl3 114.43(4) . . ?
N4 Mn2 Cl4 121.54(5) . . ?
C4 O1 C11 115.04(13) . . ?
C5 O2 C10 114.87(13) . . ?
C1 N1 Mn2 113.45(11) . . ?
C13 N1 Mn2 119.95(11) . . ?
C13 N1 C1 119.93(15) . . ?
C13 N2 C14 120.18(16) . . ?
C13 N2 C15 121.92(16) . . ?
C14 N2 C15 116.36(16) . . ?
C13 N3 C16 121.42(16) . . ?
C13 N3 C17 122.91(16) . . ?
C17 N3 C16 115.25(16) . . ?
C2 N4 Mn2 112.64(11) . . ?
C18 N4 Mn2 126.03(11) . . ?
C18 N4 C2 120.37(14) . . ?
C18 N5 C19 122.74(18) . . ?
C18 N5 C20 121.98(17) . . ?
C20 N5 C19 114.85(17) . . ?
C18 N6 C21 123.03(18) . . ?
C18 N6 C22 122.37(16) . . ?
C21 N6 C22 114.42(17) . . ?
C7 N7 Mn1 112.43(11) . . ?
C23 N7 Mn1 123.57(11) . . ?
C23 N7 C7 120.33(14) . . ?
C23 N8 C24 120.96(16) . . ?
C23 N8 C25 122.60(17) . . ?
C25 N8 C24 115.47(17) . . ?
C23 N9 C26 123.67(15) . . ?
C23 N9 C27 120.92(15) . . ?
C26 N9 C27 114.89(15) . . ?
C8 N10 Mn1 110.16(11) . . ?
C28 N10 Mn1 128.66(11) . . ?
C28 N10 C8 120.04(14) . . ?
C28 N11 C29 121.52(15) . . ?
C28 N11 C30 123.38(15) . . ?
C29 N11 C30 114.85(15) . . ?
C28 N12 C31 121.90(15) . . ?
C28 N12 C32 122.89(15) . . ?
C32 N12 C31 114.29(15) . . ?
C2 C1 N1 117.40(15) . . ?
C6 C1 N1 122.15(15) . . ?
C6 C1 C2 119.93(15) . . ?
C1 C2 N4 117.12(15) . . ?
C3 C2 N4 124.20(15) . . ?
C3 C2 C1 118.29(15) . . ?
C2 C3 H3 119.4 . . ?
C4 C3 C2 121.16(16) . . ?
C4 C3 H3 119.4 . . ?
O1 C4 C3 117.31(15) . . ?
O1 C4 C5 122.26(15) . . ?
C3 C4 C5 120.43(15) . . ?
O2 C5 C4 122.37(15) . . ?
C6 C5 O2 118.13(15) . . ?
C6 C5 C4 119.49(15) . . ?
C1 C6 H6 119.7 . . ?
C5 C6 C1 120.68(16) . . ?
C5 C6 H6 119.7 . . ?
N7 C7 C8 118.16(15) . . ?
C12 C7 N7 121.72(16) . . ?
C12 C7 C8 119.76(15) . . ?
C7 C8 N10 116.78(15) . . ?
C9 C8 N10 124.37(16) . . ?
C9 C8 C7 118.64(15) . . ?
C8 C9 H9 119.5 . . ?
C10 C9 C8 120.92(16) . . ?
C10 C9 H9 119.5 . . ?
C9 C10 O2 118.00(15) . . ?
C11 C10 O2 122.11(15) . . ?
C11 C10 C9 119.88(16) . . ?
O1 C11 C10 122.43(15) . . ?
C12 C11 O1 117.16(15) . . ?
C12 C11 C10 120.35(15) . . ?
C7 C12 H12 119.8 . . ?
C11 C12 C7 120.44(16) . . ?
C11 C12 H12 119.8 . . ?
N1 C13 N2 123.45(16) . . ?
N1 C13 N3 118.43(16) . . ?
N3 C13 N2 117.99(16) . . ?
N2 C14 H14A 109.5 . . ?
N2 C14 H14B 109.5 . . ?
N2 C14 H14C 109.5 . . ?
H14A C14 H14B 109.5 . . ?
H14A C14 H14C 109.5 . . ?
H14B C14 H14C 109.5 . . ?
N2 C15 H15A 109.5 . . ?
N2 C15 H15B 109.5 . . ?
N2 C15 H15C 109.5 . . ?
H15A C15 H15B 109.5 . . ?
H15A C15 H15C 109.5 . . ?
H15B C15 H15C 109.5 . . ?
N3 C16 H16A 109.5 . . ?
N3 C16 H16B 109.5 . . ?
N3 C16 H16C 109.5 . . ?
H16A C16 H16B 109.5 . . ?
H16A C16 H16C 109.5 . . ?
H16B C16 H16C 109.5 . . ?
N3 C17 H17A 109.5 . . ?
N3 C17 H17B 109.5 . . ?
N3 C17 H17C 109.5 . . ?
H17A C17 H17B 109.5 . . ?
H17A C17 H17C 109.5 . . ?
H17B C17 H17C 109.5 . . ?
N4 C18 N5 124.01(17) . . ?
N4 C18 N6 118.49(17) . . ?
N6 C18 N5 117.48(17) . . ?
N5 C19 H19A 109.5 . . ?
N5 C19 H19B 109.5 . . ?
N5 C19 H19C 109.5 . . ?
H19A C19 H19B 109.5 . . ?
H19A C19 H19C 109.5 . . ?
H19B C19 H19C 109.5 . . ?
N5 C20 H20A 109.5 . . ?
N5 C20 H20B 109.5 . . ?
N5 C20 H20C 109.5 . . ?
H20A C20 H20B 109.5 . . ?
H20A C20 H20C 109.5 . . ?
H20B C20 H20C 109.5 . . ?
N6 C21 H21A 109.5 . . ?
N6 C21 H21B 109.5 . . ?
N6 C21 H21C 109.5 . . ?
H21A C21 H21B 109.5 . . ?
H21A C21 H21C 109.5 . . ?
H21B C21 H21C 109.5 . . ?
N6 C22 H22A 109.5 . . ?
N6 C22 H22B 109.5 . . ?
N6 C22 H22C 109.5 . . ?
H22A C22 H22B 109.5 . . ?
H22A C22 H22C 109.5 . . ?
H22B C22 H22C 109.5 . . ?
N7 C23 N8 118.36(16) . . ?
N7 C23 N9 123.15(16) . . ?
N8 C23 N9 118.41(16) . . ?
N8 C24 H24A 109.5 . . ?
N8 C24 H24B 109.5 . . ?
N8 C24 H24C 109.5 . . ?
H24A C24 H24B 109.5 . . ?
H24A C24 H24C 109.5 . . ?
H24B C24 H24C 109.5 . . ?
N8 C25 H25A 109.5 . . ?
N8 C25 H25B 109.5 . . ?
N8 C25 H25C 109.5 . . ?
H25A C25 H25B 109.5 . . ?
H25A C25 H25C 109.5 . . ?
H25B C25 H25C 109.5 . . ?
N9 C26 H26A 109.5 . . ?
N9 C26 H26B 109.5 . . ?
N9 C26 H26C 109.5 . . ?
H26A C26 H26B 109.5 . . ?
H26A C26 H26C 109.5 . . ?
H26B C26 H26C 109.5 . . ?
N9 C27 H27A 109.5 . . ?
N9 C27 H27B 109.5 . . ?
N9 C27 H27C 109.5 . . ?
H27A C27 H27B 109.5 . . ?
H27A C27 H27C 109.5 . . ?
H27B C27 H27C 109.5 . . ?
N10 C28 N11 123.70(16) . . ?
N10 C28 N12 119.69(16) . . ?
N12 C28 N11 116.59(16) . . ?
N11 C29 H29A 109.5 . . ?
N11 C29 H29B 109.5 . . ?
N11 C29 H29C 109.5 . . ?
H29A C29 H29B 109.5 . . ?
H29A C29 H29C 109.5 . . ?
H29B C29 H29C 109.5 . . ?
N11 C30 H30A 109.5 . . ?
N11 C30 H30B 109.5 . . ?
N11 C30 H30C 109.5 . . ?
H30A C30 H30B 109.5 . . ?
H30A C30 H30C 109.5 . . ?
H30B C30 H30C 109.5 . . ?
N12 C31 H31A 109.5 . . ?
N12 C31 H31B 109.5 . . ?
N12 C31 H31C 109.5 . . ?
H31A C31 H31B 109.5 . . ?
H31A C31 H31C 109.5 . . ?
H31B C31 H31C 109.5 . . ?
N12 C32 H32A 109.5 . . ?
N12 C32 H32B 109.5 . . ?
N12 C32 H32C 109.5 . . ?
H32A C32 H32B 109.5 . . ?
H32A C32 H32C 109.5 . . ?
H32B C32 H32C 109.5 . . ?
C42 O3 C43 116.6(5) . . ?
H41A C41 H41B 109.5 . . ?
H41A C41 H41C 109.5 . . ?
H41B C41 H41C 109.5 . . ?
C42 C41 H41A 109.5 . . ?
C42 C41 H41B 109.5 . . ?
C42 C41 H41C 109.5 . . ?
O3 C42 C41 111.2(6) . . ?
O3 C42 H42 124.4 . . ?
C41 C42 H42 124.4 . . ?
O3 C43 H43 126.2 . . ?
O3 C43 C44 107.6(5) . . ?
C44 C43 H43 126.2 . . ?
C43 C44 H44A 109.5 . . ?
C43 C44 H44B 109.5 . . ?
C43 C44 H44C 109.5 . . ?
H44A C44 H44B 109.5 . . ?
H44A C44 H44C 109.5 . . ?
H44B C44 H44C 109.5 . . ?
C45 N13 C46 114.9(8) . . ?
C47 N13 C45 122.1(10) . . ?
C47 N13 C46 123.0(12) . . ?
O4 C45 N13 121.3(9) . . ?
O4 C45 H45 119.4 . . ?
N13 C45 H45 119.4 . . ?
N13 C46 H46A 109.5 . . ?
N13 C46 H46B 109.5 . . ?
N13 C46 H46C 109.5 . . ?
H46A C46 H46B 109.5 . . ?
H46A C46 H46C 109.5 . . ?
H46B C46 H46C 109.5 . . ?
N13 C47 H47A 109.5 . . ?
N13 C47 H47B 109.5 . . ?
N13 C47 H47C 109.5 . . ?
H47A C47 H47B 109.5 . . ?
H47A C47 H47C 109.5 . . ?
H47B C47 H47C 109.5 . . ?

loop_
_geom_bond_atom_site_label_1
_geom_bond_atom_site_label_2
_geom_bond_distance
_geom_bond_site_symmetry_2
_geom_bond_publ_flag
Mn1 Cl1 2.3354(5) . ?
Mn1 Cl2 2.3385(6) . ?
Mn1 N7 2.0998(15) . ?
Mn1 N10 2.1645(15) . ?
Mn2 Cl3 2.3269(6) . ?
Mn2 Cl4 2.3356(5) . ?
Mn2 N1 2.1206(15) . ?
Mn2 N4 2.1423(15) . ?
O1 C4 1.381(2) . ?
O1 C11 1.384(2) . ?
O2 C5 1.387(2) . ?
O2 C10 1.390(2) . ?
N1 C1 1.413(2) . ?
N1 C13 1.325(2) . ?
N2 C13 1.362(2) . ?
N2 C14 1.452(2) . ?
N2 C15 1.453(2) . ?
N3 C13 1.348(2) . ?
N3 C16 1.456(2) . ?
N3 C17 1.456(2) . ?
N4 C2 1.418(2) . ?
N4 C18 1.340(2) . ?
N5 C18 1.350(2) . ?
N5 C19 1.460(3) . ?
N5 C20 1.449(3) . ?
N6 C18 1.349(2) . ?
N6 C21 1.457(2) . ?
N6 C22 1.461(3) . ?
N7 C7 1.406(2) . ?
N7 C23 1.332(2) . ?
N8 C23 1.343(2) . ?
N8 C24 1.456(3) . ?
N8 C25 1.453(3) . ?
N9 C23 1.351(2) . ?
N9 C26 1.459(2) . ?
N9 C27 1.460(2) . ?
N10 C8 1.427(2) . ?
N10 C28 1.334(2) . ?
N11 C28 1.361(2) . ?
N11 C29 1.454(2) . ?
N11 C30 1.455(2) . ?
N12 C28 1.355(2) . ?
N12 C31 1.458(2) . ?
N12 C32 1.455(2) . ?
C1 C2 1.410(2) . ?
C1 C6 1.400(2) . ?
C2 C3 1.396(2) . ?
C3 H3 0.9500 . ?
C3 C4 1.384(2) . ?
C4 C5 1.388(2) . ?
C5 C6 1.384(2) . ?
C6 H6 0.9500 . ?
C7 C8 1.413(2) . ?
C7 C12 1.397(2) . ?
C8 C9 1.397(2) . ?
C9 H9 0.9500 . ?
C9 C10 1.389(2) . ?
C10 C11 1.386(2) . ?
C11 C12 1.380(2) . ?
C12 H12 0.9500 . ?
C14 H14A 0.9800 . ?
C14 H14B 0.9800 . ?
C14 H14C 0.9800 . ?
C15 H15A 0.9800 . ?
C15 H15B 0.9800 . ?
C15 H15C 0.9800 . ?
C16 H16A 0.9800 . ?
C16 H16B 0.9800 . ?
C16 H16C 0.9800 . ?
C17 H17A 0.9800 . ?
C17 H17B 0.9800 . ?
C17 H17C 0.9800 . ?
C19 H19A 0.9800 . ?
C19 H19B 0.9800 . ?
C19 H19C 0.9800 . ?
C20 H20A 0.9800 . ?
C20 H20B 0.9800 . ?
C20 H20C 0.9800 . ?
C21 H21A 0.9800 . ?
C21 H21B 0.9800 . ?
C21 H21C 0.9800 . ?
C22 H22A 0.9800 . ?
C22 H22B 0.9800 . ?
C22 H22C 0.9800 . ?
C24 H24A 0.9800 . ?
C24 H24B 0.9800 . ?
C24 H24C 0.9800 . ?
C25 H25A 0.9800 . ?
C25 H25B 0.9800 . ?
C25 H25C 0.9800 . ?
C26 H26A 0.9800 . ?
C26 H26B 0.9800 . ?
C26 H26C 0.9800 . ?
C27 H27A 0.9800 . ?
C27 H27B 0.9800 . ?
C27 H27C 0.9800 . ?
C29 H29A 0.9800 . ?
C29 H29B 0.9800 . ?
C29 H29C 0.9800 . ?
C30 H30A 0.9800 . ?
C30 H30B 0.9800 . ?
C30 H30C 0.9800 . ?
C31 H31A 0.9800 . ?
C31 H31B 0.9800 . ?
C31 H31C 0.9800 . ?
C32 H32A 0.9800 . ?
C32 H32B 0.9800 . ?
C32 H32C 0.9800 . ?
O3 C42 1.372(8) . ?
O3 C43 1.379(7) . ?
C41 H41A 0.9800 . ?
C41 H41B 0.9800 . ?
C41 H41C 0.9800 . ?
C41 C42 1.444(9) . ?
C42 H42 0.9500 . ?
C43 H43 0.9500 . ?
C43 C44 1.492(7) . ?
C44 H44A 0.9800 . ?
C44 H44B 0.9800 . ?
C44 H44C 0.9800 . ?
O4 C45 1.188(11) . ?
N13 C45 1.391(11) . ?
N13 C46 1.400(9) . ?
N13 C47 1.348(9) . ?
C45 H45 0.9500 . ?
C46 H46A 0.9800 . ?
C46 H46B 0.9800 . ?
C46 H46C 0.9800 . ?
C47 H47A 0.9800 . ?
C47 H47B 0.9800 . ?
C47 H47C 0.9800 . ?

loop_
_geom_torsion_atom_site_label_1
_geom_torsion_atom_site_label_2
_geom_torsion_atom_site_label_3
_geom_torsion_atom_site_label_4
_geom_torsion
_geom_torsion_site_symmetry_1
_geom_torsion_site_symmetry_2
_geom_torsion_site_symmetry_3
_geom_torsion_site_symmetry_4
_geom_torsion_publ_flag
Mn1 N7 C7 C8 11.98(19) . . . . ?
Mn1 N7 C7 C12 -161.02(13) . . . . ?
Mn1 N7 C23 N8 57.8(2) . . . . ?
Mn1 N7 C23 N9 -118.87(16) . . . . ?
Mn1 N10 C8 C7 -14.12(18) . . . . ?
Mn1 N10 C8 C9 160.59(14) . . . . ?
Mn1 N10 C28 N11 133.22(15) . . . . ?
Mn1 N10 C28 N12 -44.9(2) . . . . ?
Mn2 N1 C1 C2 -4.10(19) . . . . ?
Mn2 N1 C1 C6 167.58(13) . . . . ?
Mn2 N1 C13 N2 111.66(16) . . . . ?
Mn2 N1 C13 N3 -64.10(19) . . . . ?
Mn2 N4 C2 C1 6.34(19) . . . . ?
Mn2 N4 C2 C3 -166.32(14) . . . . ?
Mn2 N4 C18 N5 -132.09(16) . . . . ?
Mn2 N4 C18 N6 46.2(2) . . . . ?
O1 C4 C5 O2 0.0(3) . . . . ?
O1 C4 C5 C6 179.15(16) . . . . ?
O1 C11 C12 C7 -177.59(16) . . . . ?
O2 C5 C6 C1 -179.25(15) . . . . ?
O2 C10 C11 O1 -2.2(3) . . . . ?
O2 C10 C11 C12 -179.25(16) . . . . ?
N1 C1 C2 N4 -1.6(2) . . . . ?
N1 C1 C2 C3 171.54(15) . . . . ?
N1 C1 C6 C5 -172.52(16) . . . . ?
N4 C2 C3 C4 173.79(16) . . . . ?
N7 C7 C8 N10 1.9(2) . . . . ?
N7 C7 C8 C9 -173.15(15) . . . . ?
N7 C7 C12 C11 173.45(16) . . . . ?
N10 C8 C9 C10 -175.33(16) . . . . ?
C1 N1 C13 N2 -37.9(2) . . . . ?
C1 N1 C13 N3 146.38(16) . . . . ?
C1 C2 C3 C4 1.2(3) . . . . ?
C2 N4 C18 N5 35.8(3) . . . . ?
C2 N4 C18 N6 -145.85(17) . . . . ?
C2 C1 C6 C5 -1.0(3) . . . . ?
C2 C3 C4 O1 179.44(16) . . . . ?
C2 C3 C4 C5 -0.7(3) . . . . ?
C3 C4 C5 O2 -179.84(16) . . . . ?
C3 C4 C5 C6 -0.7(3) . . . . ?
C4 O1 C11 C10 9.1(2) . . . . ?
C4 O1 C11 C12 -173.81(16) . . . . ?
C4 C5 C6 C1 1.6(3) . . . . ?
C5 O2 C10 C9 175.17(16) . . . . ?
C5 O2 C10 C11 -5.9(2) . . . . ?
C6 C1 C2 N4 -173.44(15) . . . . ?
C6 C1 C2 C3 -0.3(2) . . . . ?
C7 N7 C23 N8 -145.46(16) . . . . ?
C7 N7 C23 N9 37.9(2) . . . . ?
C7 C8 C9 C10 -0.7(3) . . . . ?
C8 N10 C28 N11 -33.3(2) . . . . ?
C8 N10 C28 N12 148.59(16) . . . . ?
C8 C7 C12 C11 0.6(3) . . . . ?
C8 C9 C10 O2 179.85(16) . . . . ?
C8 C9 C10 C11 0.9(3) . . . . ?
C9 C10 C11 O1 176.71(16) . . . . ?
C9 C10 C11 C12 -0.3(3) . . . . ?
C10 O2 C5 C4 7.0(2) . . . . ?
C10 O2 C5 C6 -172.19(16) . . . . ?
C10 C11 C12 C7 -0.4(3) . . . . ?
C11 O1 C4 C3 171.87(16) . . . . ?
C11 O1 C4 C5 -8.0(2) . . . . ?
C12 C7 C8 N10 175.01(15) . . . . ?
C12 C7 C8 C9 0.0(2) . . . . ?
C13 N1 C1 C2 147.27(16) . . . . ?
C13 N1 C1 C6 -41.0(2) . . . . ?
C14 N2 C13 N1 -26.8(3) . . . . ?
C14 N2 C13 N3 148.97(17) . . . . ?
C15 N2 C13 N1 138.54(19) . . . . ?
C15 N2 C13 N3 -45.7(2) . . . . ?
C16 N3 C13 N1 -24.6(2) . . . . ?
C16 N3 C13 N2 159.45(16) . . . . ?
C17 N3 C13 N1 147.69(18) . . . . ?
C17 N3 C13 N2 -28.3(3) . . . . ?
C18 N4 C2 C1 -163.11(17) . . . . ?
C18 N4 C2 C3 24.2(3) . . . . ?
C19 N5 C18 N4 -143.57(19) . . . . ?
C19 N5 C18 N6 38.1(3) . . . . ?
C20 N5 C18 N4 28.5(3) . . . . ?
C20 N5 C18 N6 -149.79(18) . . . . ?
C21 N6 C18 N4 -150.71(18) . . . . ?
C21 N6 C18 N5 27.7(3) . . . . ?
C22 N6 C18 N4 24.2(3) . . . . ?
C22 N6 C18 N5 -157.41(18) . . . . ?
C23 N7 C7 C8 -147.20(16) . . . . ?
C23 N7 C7 C12 39.8(2) . . . . ?
C24 N8 C23 N7 23.3(3) . . . . ?
C24 N8 C23 N9 -159.89(17) . . . . ?
C25 N8 C23 N7 -144.9(2) . . . . ?
C25 N8 C23 N9 31.9(3) . . . . ?
C26 N9 C23 N7 -145.94(18) . . . . ?
C26 N9 C23 N8 37.4(2) . . . . ?
C27 N9 C23 N7 25.4(3) . . . . ?
C27 N9 C23 N8 -151.26(17) . . . . ?
C28 N10 C8 C7 154.71(16) . . . . ?
C28 N10 C8 C9 -30.6(2) . . . . ?
C29 N11 C28 N10 -30.2(3) . . . . ?
C29 N11 C28 N12 147.98(16) . . . . ?
C30 N11 C28 N10 143.71(18) . . . . ?
C30 N11 C28 N12 -38.1(2) . . . . ?
C31 N12 C28 N10 -18.6(3) . . . . ?
C31 N12 C28 N11 163.13(17) . . . . ?
C32 N12 C28 N10 149.71(17) . . . . ?
C32 N12 C28 N11 -28.5(2) . . . . ?
C42 O3 C43 C44 -171.1(5) . . . . ?
C43 O3 C42 C41 -169.4(5) . . . . ?
C46 N13 C45 O4 176.7(10) . . . . ?
C47 N13 C45 O4 -3.0(14) . . . . ?
